data_4062257
loop_
_publ_author_name
'Wang, Haiping'
'Li, Hung-Wing'
'Xie, Zuowei'

_publ_section_title
;
 Multiple Insertion of Unsaturated Molecules into the Zr-N Bonds of
 [\h^5^:\s-Me~2~A(C~9~H~6~)(C~2~B~10~H~10~)]Zr(NMe~2~)~2~ (A = C, Si)
;
_journal_issue 22
_journal_name_full Organometallics
_journal_page_first 4522
_journal_page_last 4531
_journal_paper_doi 10.1021/om0304255
_journal_volume 22
_journal_year 2003
_chemical_formula_sum 'C31 H44 B10 N4 O2 Si Zr'
_chemical_formula_weight 732.11
_space_group_IT_number 14
_symmetry_cell_setting monoclinic
_symmetry_space_group_name_Hall '-P 2yn'
_symmetry_space_group_name_H-M 'P 1 21/n 1'
_cell_angle_alpha 90.00
_cell_angle_beta 92.713(5)
_cell_angle_gamma 90.00
_cell_formula_units_Z 4
_cell_length_a 11.455(3)
_cell_length_b 17.546(4)
_cell_length_c 18.394(4)
_cell_measurement_temperature 293(2)
_cell_volume 3692(1)
_diffrn_ambient_temperature 293(2)
_exptl_crystal_density_diffrn 1.317
_cod_depositor_comments
;
The following automatic conversions were performed:
'_symmetry_cell_setting' value 'Monoclinic' changed to 'monoclinic'
according to '/home/saulius/struct/CIF-dictionaries/cif_core.dic'
dictionary named 'cif_core.dic' version 2.4.1 from 2010-06-29.

Automatic conversion script
Id: cif_fix_enum 1527 2010-12-29 10:47:43Z saulius 
;
_cod_original_sg_symbol_H-M 'P 21/n'
_cod_database_code 4062257

loop_
_symmetry_equiv_pos_as_xyz
'x, y, z'
'-x+1/2, y+1/2, -z+1/2'
'-x, -y, -z'
'x-1/2, -y-1/2, z-1/2'

loop_
_atom_site_label
_atom_site_type_symbol
_atom_site_fract_x
_atom_site_fract_y
_atom_site_fract_z
_atom_site_U_iso_or_equiv
_atom_site_adp_type
_atom_site_occupancy
_atom_site_symmetry_multiplicity
_atom_site_calc_flag
_atom_site_refinement_flags
_atom_site_disorder_assembly
_atom_site_disorder_group
Zr1 Zr 0.97592(2) 0.236307(13) 0.755883(12) 0.02890(8) Uani 1 1 d . . .
Si2 Si 1.09424(6) 0.04173(4) 0.70054(4) 0.04190(19) Uani 1 1 d . . .
O2 O 1.05739(14) 0.32175(9) 0.82751(9) 0.0363(4) Uani 1 1 d . . .
O1 O 1.00054(14) 0.31523(9) 0.66895(9) 0.0373(4) Uani 1 1 d . . .
N1 N 0.94115(18) 0.23610(12) 0.87142(10) 0.0373(5) Uani 1 1 d . . .
N2 N 1.0222(2) 0.33770(13) 0.94633(11) 0.0485(6) Uani 1 1 d . . .
N3 N 0.85625(17) 0.33888(11) 0.74037(11) 0.0352(5) Uani 1 1 d . . .
N4 N 0.8960(2) 0.42294(13) 0.64297(12) 0.0469(6) Uani 1 1 d . . .
C1 C 1.2185(2) 0.10413(15) 0.73752(13) 0.0375(6) Uani 1 1 d . . .
C2 C 1.1751(2) 0.19140(14) 0.76759(13) 0.0348(6) Uani 1 1 d . . .
C3 C 1.1284(3) 0.0071(2) 0.60891(17) 0.0731(10) Uani 1 1 d . . .
H3A H 1.0656 -0.0245 0.5900 0.110 Uiso 1 1 calc R . .
H3B H 1.1994 -0.0220 0.6121 0.110 Uiso 1 1 calc R . .
H3C H 1.1378 0.0498 0.5771 0.110 Uiso 1 1 calc R . .
C4 C 1.0727(3) -0.03945(17) 0.7628(2) 0.0737(10) Uani 1 1 d . . .
H4A H 1.0096 -0.0707 0.7437 0.110 Uiso 1 1 calc R . .
H4B H 1.0542 -0.0205 0.8099 0.110 Uiso 1 1 calc R . .
H4C H 1.1430 -0.0692 0.7671 0.110 Uiso 1 1 calc R . .
C11 C 0.9646(2) 0.10418(13) 0.70059(13) 0.0338(5) Uani 1 1 d . . .
C12 C 0.8854(2) 0.10789(14) 0.75731(15) 0.0425(6) Uani 1 1 d . . .
H12A H 0.8876 0.0740 0.7997 0.051 Uiso 1 1 calc R . .
C13 C 0.7940(2) 0.15772(16) 0.73895(16) 0.0475(7) Uani 1 1 d . . .
H13A H 0.7231 0.1640 0.7662 0.057 Uiso 1 1 calc R . .
C14 C 0.7418(3) 0.23388(19) 0.6195(2) 0.0638(9) Uani 1 1 d . . .
H14A H 0.6729 0.2558 0.6343 0.077 Uiso 1 1 calc R . .
C15 C 0.7802(4) 0.2483(2) 0.5534(2) 0.0782(12) Uani 1 1 d . . .
H15A H 0.7370 0.2806 0.5224 0.094 Uiso 1 1 calc R . .
C16 C 0.8841(3) 0.21616(19) 0.52935(17) 0.0671(9) Uani 1 1 d . . .
H16A H 0.9076 0.2274 0.4828 0.081 Uiso 1 1 calc R . .
C17 C 0.9504(3) 0.16938(16) 0.57244(14) 0.0498(7) Uani 1 1 d . . .
H17A H 1.0194 0.1491 0.5559 0.060 Uiso 1 1 calc R . .
C18 C 0.9143(2) 0.15134(14) 0.64301(13) 0.0365(6) Uani 1 1 d . . .
C19 C 0.8086(2) 0.18387(15) 0.66713(16) 0.0450(7) Uani 1 1 d . . .
C21 C 0.8936(2) 0.18892(16) 0.92515(14) 0.0436(6) Uani 1 1 d . . .
C22 C 0.9644(3) 0.1456(2) 0.97079(16) 0.0660(9) Uani 1 1 d . . .
H22A H 1.0450 0.1472 0.9668 0.079 Uiso 1 1 calc R . .
C23 C 0.9168(4) 0.0994(2) 1.0227(2) 0.0950(14) Uani 1 1 d . . .
H23A H 0.9656 0.0696 1.0529 0.114 Uiso 1 1 calc R . .
C24 C 0.7989(4) 0.0973(2) 1.0301(2) 0.0982(14) Uani 1 1 d . . .
H24A H 0.7674 0.0675 1.0661 0.118 Uiso 1 1 calc R . .
C25 C 0.7282(3) 0.1389(3) 0.9844(2) 0.0927(13) Uani 1 1 d . . .
H25A H 0.6476 0.1368 0.9886 0.111 Uiso 1 1 calc R . .
C26 C 0.7742(3) 0.1844(2) 0.93198(18) 0.0695(10) Uani 1 1 d . . .
H26A H 0.7244 0.2124 0.9008 0.083 Uiso 1 1 calc R . .
C27 C 1.0066(2) 0.29870(15) 0.88424(13) 0.0359(6) Uani 1 1 d . . .
C28 C 0.9471(3) 0.3333(2) 1.00767(16) 0.0756(11) Uani 1 1 d . . .
H28A H 0.8973 0.2894 1.0023 0.113 Uiso 1 1 calc R . .
H28B H 0.9000 0.3785 1.0093 0.113 Uiso 1 1 calc R . .
H28C H 0.9943 0.3290 1.0520 0.113 Uiso 1 1 calc R . .
C29 C 1.1034(3) 0.40159(18) 0.94770(17) 0.0688(9) Uani 1 1 d . . .
H29A H 1.1491 0.3998 0.9053 0.103 Uiso 1 1 calc R . .
H29B H 1.1542 0.3985 0.9906 0.103 Uiso 1 1 calc R . .
H29C H 1.0604 0.4485 0.9481 0.103 Uiso 1 1 calc R . .
C31 C 0.8074(2) 0.38793(14) 0.79170(13) 0.0363(6) Uani 1 1 d . . .
C32 C 0.7095(2) 0.36352(17) 0.82703(15) 0.0481(7) Uani 1 1 d . . .
H32A H 0.6728 0.3181 0.8133 0.058 Uiso 1 1 calc R . .
C33 C 0.6668(3) 0.4067(2) 0.88251(17) 0.0625(9) Uani 1 1 d . . .
H33A H 0.6026 0.3893 0.9069 0.075 Uiso 1 1 calc R . .
C34 C 0.7176(3) 0.4747(2) 0.90215(16) 0.0650(10) Uani 1 1 d . . .
H34A H 0.6874 0.5038 0.9392 0.078 Uiso 1 1 calc R . .
C35 C 0.8129(3) 0.49956(17) 0.86703(16) 0.0580(8) Uani 1 1 d . . .
H35A H 0.8474 0.5459 0.8800 0.070 Uiso 1 1 calc R . .
C36 C 0.8582(3) 0.45638(15) 0.81253(14) 0.0472(7) Uani 1 1 d . . .
H36A H 0.9237 0.4735 0.7895 0.057 Uiso 1 1 calc R . .
C37 C 0.9170(2) 0.36178(14) 0.68482(13) 0.0364(6) Uani 1 1 d . . .
C38 C 0.7844(3) 0.46319(18) 0.64246(17) 0.0662(9) Uani 1 1 d . . .
H38A H 0.7417 0.4474 0.6835 0.099 Uiso 1 1 calc R . .
H38B H 0.7398 0.4516 0.5983 0.099 Uiso 1 1 calc R . .
H38C H 0.7983 0.5171 0.6452 0.099 Uiso 1 1 calc R . .
C39 C 0.9718(3) 0.43991(18) 0.58367(15) 0.0621(9) Uani 1 1 d . . .
H39A H 1.0418 0.4100 0.5892 0.093 Uiso 1 1 calc R . .
H39B H 0.9917 0.4931 0.5847 0.093 Uiso 1 1 calc R . .
H39C H 0.9319 0.4279 0.5380 0.093 Uiso 1 1 calc R . .
B3 B 1.2501(3) 0.18344(19) 0.68886(18) 0.0460(8) Uani 1 1 d . . .
H3 H 1.2098 0.1969 0.6349 0.055 Uiso 1 1 calc R . .
B4 B 1.3532(3) 0.1077(2) 0.70295(19) 0.0560(9) Uani 1 1 d . . .
H4 H 1.3812 0.0724 0.6576 0.067 Uiso 1 1 calc R . .
B5 B 1.3325(3) 0.0685(2) 0.78936(19) 0.0549(9) Uani 1 1 d . . .
H5 H 1.3467 0.0076 0.8006 0.066 Uiso 1 1 calc R . .
B6 B 1.2181(3) 0.12164(19) 0.82843(16) 0.0425(7) Uani 1 1 d . . .
H6 H 1.1562 0.0952 0.8647 0.051 Uiso 1 1 calc R . .
B7 B 1.2862(3) 0.2552(2) 0.75417(18) 0.0496(8) Uani 1 1 d . . .
H7 H 1.2712 0.3160 0.7426 0.060 Uiso 1 1 calc R . .
B8 B 1.3992(3) 0.2025(2) 0.7142(2) 0.0672(11) Uani 1 1 d . . .
H8 H 1.4579 0.2294 0.6761 0.081 Uiso 1 1 calc R . .
B9 B 1.4490(3) 0.1319(3) 0.7771(2) 0.0708(12) Uani 1 1 d . . .
H9 H 1.5406 0.1127 0.7805 0.085 Uiso 1 1 calc R . .
B10 B 1.3653(3) 0.1397(2) 0.8553(2) 0.0590(10) Uani 1 1 d . . .
H10 H 1.4013 0.1251 0.9101 0.071 Uiso 1 1 calc R . .
B11 B 1.2670(3) 0.21504(19) 0.84119(17) 0.0452(8) Uani 1 1 d . . .
H11 H 1.2393 0.2501 0.8869 0.054 Uiso 1 1 calc R . .
B12 B 1.4089(3) 0.2219(2) 0.8088(2) 0.0634(11) Uani 1 1 d . . .
H12 H 1.4745 0.2614 0.8328 0.076 Uiso 1 1 calc R . .

loop_
_atom_site_aniso_label
_atom_site_aniso_U_11
_atom_site_aniso_U_22
_atom_site_aniso_U_33
_atom_site_aniso_U_23
_atom_site_aniso_U_13
_atom_site_aniso_U_12
Zr1 0.02854(12) 0.02873(12) 0.02970(13) -0.00288(10) 0.00416(9) -0.00254(10)
Si2 0.0410(4) 0.0374(4) 0.0469(4) -0.0099(3) -0.0021(3) 0.0043(3)
O2 0.0387(10) 0.0386(10) 0.0320(9) -0.0056(7) 0.0047(8) -0.0073(7)
O1 0.0402(10) 0.0376(10) 0.0347(9) -0.0007(7) 0.0086(8) 0.0020(8)
N1 0.0392(12) 0.0425(12) 0.0308(11) -0.0021(9) 0.0071(9) -0.0063(10)
N2 0.0600(15) 0.0516(15) 0.0343(12) -0.0112(10) 0.0061(11) -0.0081(12)
N3 0.0360(11) 0.0346(12) 0.0357(12) -0.0010(9) 0.0089(9) 0.0027(9)
N4 0.0605(15) 0.0442(14) 0.0368(12) 0.0063(10) 0.0116(11) 0.0077(11)
C1 0.0326(13) 0.0438(16) 0.0363(14) -0.0064(11) 0.0025(11) 0.0052(11)
C2 0.0341(13) 0.0379(15) 0.0326(13) -0.0043(10) 0.0028(11) -0.0046(10)
C3 0.059(2) 0.088(3) 0.072(2) -0.0441(19) 0.0024(17) 0.0076(18)
C4 0.079(2) 0.0377(19) 0.103(3) 0.0105(17) -0.016(2) -0.0001(16)
C11 0.0360(13) 0.0312(14) 0.0344(13) -0.0087(10) 0.0027(11) -0.0054(10)
C12 0.0438(15) 0.0337(15) 0.0506(16) -0.0058(12) 0.0101(13) -0.0141(12)
C13 0.0309(14) 0.0483(18) 0.0644(19) -0.0186(14) 0.0146(13) -0.0124(12)
C14 0.0419(17) 0.066(2) 0.081(2) -0.0209(18) -0.0238(17) 0.0120(15)
C15 0.088(3) 0.078(3) 0.065(2) -0.0068(18) -0.043(2) 0.017(2)
C16 0.088(3) 0.074(2) 0.0377(17) 0.0004(15) -0.0173(17) 0.0020(19)
C17 0.0594(19) 0.0545(19) 0.0348(15) -0.0089(12) -0.0044(14) -0.0014(14)
C18 0.0342(14) 0.0372(15) 0.0376(14) -0.0088(11) -0.0043(11) -0.0050(11)
C19 0.0334(14) 0.0427(16) 0.0580(18) -0.0129(13) -0.0068(13) -0.0032(11)
C21 0.0490(16) 0.0476(17) 0.0349(15) -0.0001(11) 0.0095(12) -0.0050(12)
C22 0.061(2) 0.088(3) 0.0498(19) 0.0202(17) 0.0102(16) 0.0105(18)
C23 0.103(3) 0.116(4) 0.068(3) 0.047(2) 0.019(2) 0.018(3)
C24 0.113(4) 0.109(4) 0.075(3) 0.039(2) 0.031(3) -0.020(3)
C25 0.066(2) 0.127(4) 0.086(3) 0.042(3) 0.022(2) -0.019(2)
C26 0.053(2) 0.096(3) 0.061(2) 0.0258(19) 0.0107(17) -0.0039(18)
C27 0.0336(13) 0.0393(15) 0.0349(14) -0.0044(11) 0.0021(11) 0.0011(11)
C28 0.103(3) 0.083(3) 0.0436(19) -0.0227(17) 0.0292(19) -0.005(2)
C29 0.088(2) 0.062(2) 0.056(2) -0.0221(16) -0.0037(18) -0.0214(18)
C31 0.0399(14) 0.0374(15) 0.0320(13) 0.0022(10) 0.0049(11) 0.0097(11)
C32 0.0442(16) 0.0491(18) 0.0521(17) 0.0044(13) 0.0137(13) 0.0064(13)
C33 0.060(2) 0.074(2) 0.0551(19) 0.0104(17) 0.0267(16) 0.0218(18)
C34 0.086(3) 0.070(2) 0.0395(17) -0.0047(15) 0.0082(17) 0.0384(19)
C35 0.087(2) 0.0411(18) 0.0456(17) -0.0086(13) -0.0043(17) 0.0156(16)
C36 0.0571(18) 0.0421(17) 0.0423(16) -0.0008(12) 0.0032(13) 0.0045(13)
C37 0.0419(15) 0.0364(15) 0.0308(13) -0.0026(10) 0.0006(11) -0.0012(11)
C38 0.078(2) 0.067(2) 0.0535(19) 0.0146(16) 0.0032(17) 0.0270(18)
C39 0.089(2) 0.058(2) 0.0408(17) 0.0089(14) 0.0188(17) -0.0038(17)
B3 0.0431(18) 0.056(2) 0.0399(18) -0.0022(14) 0.0102(14) -0.0087(15)
B4 0.0358(18) 0.076(3) 0.057(2) -0.0178(18) 0.0143(16) 0.0048(16)
B5 0.0406(18) 0.064(2) 0.059(2) -0.0096(17) -0.0108(16) 0.0144(16)
B6 0.0385(17) 0.053(2) 0.0356(16) -0.0001(13) -0.0003(13) 0.0064(14)
B7 0.0383(17) 0.054(2) 0.057(2) -0.0067(15) 0.0071(15) -0.0155(14)
B8 0.040(2) 0.094(3) 0.070(3) -0.016(2) 0.0229(18) -0.0180(19)
B9 0.0321(19) 0.098(3) 0.082(3) -0.024(2) -0.0037(18) 0.0085(19)
B10 0.0433(19) 0.077(3) 0.055(2) -0.0103(18) -0.0157(17) 0.0099(17)
B11 0.0358(16) 0.057(2) 0.0417(18) -0.0116(14) -0.0069(14) -0.0006(14)
B12 0.0347(18) 0.082(3) 0.073(3) -0.017(2) -0.0059(18) -0.0125(17)

loop_
_geom_bond_atom_site_label_1
_geom_bond_atom_site_label_2
_geom_bond_distance
_geom_bond_site_symmetry_2
_geom_bond_publ_flag
Zr1 O1 2.1439(17) . ?
Zr1 O2 2.1767(16) . ?
Zr1 N1 2.181(2) . ?
Zr1 N3 2.272(2) . ?
Zr1 C2 2.414(2) . ?
Zr1 C12 2.481(2) . ?
Zr1 C13 2.506(2) . ?
Zr1 C11 2.533(2) . ?
Zr1 C27 2.611(2) . ?
Zr1 C19 2.625(3) . ?
Zr1 C18 2.625(2) . ?
Zr1 C37 2.632(3) . ?
Si2 C11 1.845(2) . ?
Si2 C3 1.851(3) . ?
Si2 C4 1.852(3) . ?
Si2 C1 1.896(3) . ?
O2 C27 1.284(3) . ?
O1 C37 1.302(3) . ?
N1 C27 1.344(3) . ?
N1 C21 1.418(3) . ?
N2 C27 1.336(3) . ?
N2 C28 1.453(3) . ?
N2 C29 1.456(4) . ?
N3 C37 1.325(3) . ?
N3 C31 1.413(3) . ?
N4 C37 1.336(3) . ?
N4 C39 1.457(3) . ?
N4 C38 1.460(3) . ?
C1 B4 1.697(4) . ?
C1 B5 1.699(4) . ?
C1 B6 1.700(4) . ?
C1 B3 1.703(4) . ?
C1 C2 1.710(3) . ?
C2 B6 1.715(4) . ?
C2 B7 1.721(4) . ?
C2 B3 1.724(4) . ?
C2 B11 1.726(4) . ?
C11 C12 1.417(3) . ?
C11 C18 1.443(3) . ?
C12 C13 1.393(4) . ?
C13 C19 1.416(4) . ?
C14 C15 1.336(5) . ?
C14 C19 1.435(4) . ?
C15 C16 1.408(5) . ?
C16 C17 1.350(4) . ?
C17 C18 1.417(4) . ?
C18 C19 1.428(3) . ?
C21 C22 1.370(4) . ?
C21 C26 1.382(4) . ?
C22 C23 1.384(4) . ?
C23 C24 1.364(5) . ?
C24 C25 1.353(5) . ?
C25 C26 1.376(4) . ?
C31 C36 1.381(4) . ?
C31 C32 1.390(3) . ?
C32 C33 1.379(4) . ?
C33 C34 1.369(5) . ?
C34 C35 1.366(4) . ?
C35 C36 1.377(4) . ?
B3 B7 1.775(4) . ?
B3 B8 1.780(5) . ?
B3 B4 1.788(5) . ?
B4 B8 1.754(5) . ?
B4 B5 1.758(5) . ?
B4 B9 1.761(5) . ?
B5 B9 1.760(5) . ?
B5 B10 1.769(5) . ?
B5 B6 1.786(4) . ?
B6 B11 1.744(5) . ?
B6 B10 1.763(4) . ?
B7 B11 1.772(5) . ?
B7 B8 1.778(5) . ?
B7 B12 1.787(5) . ?
B8 B12 1.771(5) . ?
B8 B9 1.771(6) . ?
B9 B12 1.752(6) . ?
B9 B10 1.773(5) . ?
B10 B11 1.748(5) . ?
B10 B12 1.762(6) . ?
B11 B12 1.761(5) . ?
